data_8107517
loop_
_publ_author_name
'Qiao, Ai-Li'
'Guo, Zheng-Feng'

_publ_section_title
;
 The crystal structure of
 (Z)-4-amino-N&#x2032;-(1-(o-tolyl)ethylidene)benzohydrazide, C16H17N3O
;
_journal_issue 4
_journal_name_full 'Zeitschrift f\"ur Kristallographie - New Crystal Structures'
_journal_page_first 639
_journal_page_last 640
_journal_paper_doi 10.1515/ncrs-2023-0127
_journal_volume 238
_journal_year 2023
_chemical_formula_moiety 'C16 H17 N3 O'
_chemical_formula_sum 'C16 H17 N3 O'
_chemical_formula_weight 267.32
_space_group_crystal_system monoclinic
_space_group_IT_number 14
_space_group_name_Hall '-P 2yn'
_space_group_name_H-M_alt 'P 1 21/n 1'
_atom_sites_solution_hydrogens mixed
_atom_sites_solution_primary dual
_cell_angle_alpha 90
_cell_angle_beta 98.980(6)
_cell_angle_gamma 90
_cell_formula_units_Z 4
_cell_length_a 8.2818(6)
_cell_length_b 17.0495(10)
_cell_length_c 10.2429(7)
_cell_measurement_reflns_used 4260
_cell_measurement_temperature 293(2)
_cell_measurement_theta_max 27.6050
_cell_measurement_theta_min 3.7860
_cell_volume 1428.58(17)
_computing_cell_refinement 'CrysAlisPro 1.171.41.121a (Rigaku OD, 2021) [1]'
_computing_data_collection 'CrysAlisPro 1.171.41.121a (Rigaku OD, 2021) [1]'
_computing_data_reduction 'CrysAlisPro 1.171.41.121a (Rigaku OD, 2021) [1]'
_computing_molecular_graphics 'Olex2 1.5 (Dolomanov et al., 2009) [4]'
_computing_publication_material 'Olex2 1.5 (Dolomanov et al., 2009) [4]'
_computing_structure_refinement 'SHELXL 2018/3 (Sheldrick, 2015) [3]'
_computing_structure_solution 'SHELXT 2018/2 (Sheldrick, 2018) [2]'
_diffrn_ambient_temperature 293(2)
_diffrn_detector 'CCD plate'
_diffrn_detector_area_resol_mean 8.0584
_diffrn_detector_type EosS2
_diffrn_measured_fraction_theta_full 0.997
_diffrn_measured_fraction_theta_max 0.877
_diffrn_measurement_device_type 'multiwire proportional'
_diffrn_measurement_method 'phi and omega scans'
_diffrn_radiation_monochromator graphite
_diffrn_radiation_type MoK\a
_diffrn_radiation_wavelength 0.71073
_diffrn_reflns_av_R_equivalents 0.0263
_diffrn_reflns_av_unetI/netI 0.0297
_diffrn_reflns_Laue_measured_fraction_full 0.997
_diffrn_reflns_Laue_measured_fraction_max 0.877
_diffrn_reflns_limit_h_max 11
_diffrn_reflns_limit_h_min -10
_diffrn_reflns_limit_k_max 20
_diffrn_reflns_limit_k_min -21
_diffrn_reflns_limit_l_max 11
_diffrn_reflns_limit_l_min -13
_diffrn_reflns_number 12434
_diffrn_reflns_point_group_measured_fraction_full 0.997
_diffrn_reflns_point_group_measured_fraction_max 0.877
_diffrn_reflns_theta_full 25.242
_diffrn_reflns_theta_max 29.424
_diffrn_reflns_theta_min 3.438
_exptl_absorpt_coefficient_mu 0.080
_exptl_absorpt_correction_type none
_exptl_crystal_colour colourless
_exptl_crystal_colour_primary colourless
_exptl_crystal_density_diffrn 1.243
_exptl_crystal_description block
_exptl_crystal_F_000 568
_exptl_crystal_size_max 0.32
_exptl_crystal_size_mid 0.3
_exptl_crystal_size_min 0.27
_refine_diff_density_max 0.212
_refine_diff_density_min -0.188
_refine_diff_density_rms 0.040
_refine_ls_extinction_coef .
_refine_ls_extinction_method none
_refine_ls_goodness_of_fit_ref 1.117
_refine_ls_hydrogen_treatment mixed
_refine_ls_matrix_type full
_refine_ls_number_parameters 191
_refine_ls_number_reflns 3475
_refine_ls_number_restraints 0
_refine_ls_restrained_S_all 1.117
_refine_ls_R_factor_all 0.0817
_refine_ls_R_factor_gt 0.0629
_refine_ls_shift/su_max 0.000
_refine_ls_shift/su_mean 0.000
_refine_ls_structure_factor_coef Fsqd
_refine_ls_weighting_details 'w=1/[\s^2^(Fo^2^)+(0.0440P)^2^+0.6026P] where P=(Fo^2^+2Fc^2^)/3'
_refine_ls_weighting_scheme calc
_refine_ls_wR_factor_gt 0.1377
_refine_ls_wR_factor_ref 0.1461
_reflns_Friedel_coverage 0.000
_reflns_Friedel_fraction_full .
_reflns_Friedel_fraction_max .
_reflns_number_gt 2710
_reflns_number_total 3475
_reflns_threshold_expression 'I > 2\s(I)'
_cod_data_source_file suppl_j_ncrs-2023-0127_suppl_001.cif
_cod_data_source_block ab31
_cod_database_code 8107517
_shelx_space_group_comment
;
The symmetry employed for this shelxl refinement is uniquely defined
by the following loop, which should always be used as a source of
symmetry information in preference to the above space-group names.
They are only intended as comments.
;
_shelx_estimated_absorpt_t_max 0.979
_shelx_estimated_absorpt_t_min 0.975
_olex2_refinement_description
;
1. Fixed Uiso
 At 1.2 times of:
  All C(H) groups, All N(H) groups
 At 1.5 times of:
  All C(H,H,H) groups
2.a Aromatic/amide H refined with riding coordinates:
 C2(H2), C3(H3), C5(H5), C6(H6), C10(H10), C11(H11), C12(H12), C13(H13), N1(H1)
2.b Idealised Me refined as rotating group:
 C15(H15A,H15B,H15C), C16(H16A,H16B,H16C)
;
_olex2_submission_special_instructions 'No special instructions were received'

loop_
_space_group_symop_operation_xyz
'x, y, z'
'-x+1/2, y+1/2, -z+1/2'
'-x, -y, -z'
'x-1/2, -y-1/2, z-1/2'

loop_
_atom_site_label
_atom_site_type_symbol
_atom_site_fract_x
_atom_site_fract_y
_atom_site_fract_z
_atom_site_U_iso_or_equiv
_atom_site_adp_type
_atom_site_occupancy
_atom_site_site_symmetry_order
_atom_site_calc_flag
_atom_site_refinement_flags_posn
_atom_site_refinement_flags_adp
_atom_site_refinement_flags_occupancy
_atom_site_disorder_assembly
_atom_site_disorder_group
C1 C 1.1080(2) 0.47452(11) 0.70030(18) 0.0413(4) Uani 1 1 d . . . . .
C2 C 1.0699(2) 0.42276(11) 0.59507(18) 0.0405(4) Uani 1 1 d . . . . .
H2 H 1.152267 0.403886 0.551306 0.049 Uiso 1 1 calc R U . . .
C3 C 0.9107(2) 0.39939(10) 0.55551(17) 0.0386(4) Uani 1 1 d . . . . .
H3 H 0.886549 0.365403 0.484110 0.046 Uiso 1 1 calc R U . . .
C4 C 0.7847(2) 0.42568(10) 0.62044(17) 0.0367(4) Uani 1 1 d . . . . .
C5 C 0.8250(2) 0.47533(12) 0.72764(19) 0.0465(5) Uani 1 1 d . . . . .
H5 H 0.743536 0.492480 0.773846 0.056 Uiso 1 1 calc R U . . .
C6 C 0.9835(2) 0.49973(12) 0.76696(19) 0.0487(5) Uani 1 1 d . . . . .
H6 H 1.007552 0.533393 0.838797 0.058 Uiso 1 1 calc R U . . .
C7 C 0.6109(2) 0.40197(10) 0.58340(17) 0.0389(4) Uani 1 1 d . . . . .
C8 C 0.3796(2) 0.32998(11) 0.29338(18) 0.0412(4) Uani 1 1 d . . . . .
C9 C 0.4996(2) 0.32793(11) 0.19883(18) 0.0401(4) Uani 1 1 d . . . . .
C10 C 0.4704(3) 0.37472(13) 0.08604(19) 0.0514(5) Uani 1 1 d . . . . .
H10 H 0.376659 0.405516 0.070957 0.062 Uiso 1 1 calc R U . . .
C11 C 0.5785(3) 0.37599(16) -0.0035(2) 0.0670(7) Uani 1 1 d . . . . .
H11 H 0.558854 0.407820 -0.077996 0.080 Uiso 1 1 calc R U . . .
C12 C 0.7153(4) 0.32982(18) 0.0187(3) 0.0775(8) Uani 1 1 d . . . . .
H12 H 0.789872 0.331197 -0.040361 0.093 Uiso 1 1 calc R U . . .
C13 C 0.7438(3) 0.28139(16) 0.1274(3) 0.0693(7) Uani 1 1 d . . . . .
H13 H 0.836249 0.249654 0.139492 0.083 Uiso 1 1 calc R U . . .
C14 C 0.6368(3) 0.27902(12) 0.2195(2) 0.0495(5) Uani 1 1 d . . . . .
C15 C 0.6665(3) 0.22317(14) 0.3334(3) 0.0710(7) Uani 1 1 d . . . . .
H15A H 0.692902 0.252108 0.414274 0.106 Uiso 1 1 calc R U . . .
H15B H 0.755697 0.189042 0.322754 0.106 Uiso 1 1 calc R U . . .
H15C H 0.569829 0.192505 0.336128 0.106 Uiso 1 1 calc R U . . .
C16 C 0.2093(3) 0.30150(14) 0.2451(2) 0.0589(6) Uani 1 1 d . . . . .
H16A H 0.212469 0.246902 0.222724 0.088 Uiso 1 1 calc R U . . .
H16B H 0.163322 0.330923 0.168313 0.088 Uiso 1 1 calc R U . . .
H16C H 0.143227 0.308460 0.313318 0.088 Uiso 1 1 calc R U . . .
N1 N 0.56549(18) 0.38279(9) 0.45519(14) 0.0419(4) Uani 1 1 d . . . . .
H1 H 0.633360 0.387774 0.400168 0.050 Uiso 1 1 calc R U . . .
N2 N 0.40905(19) 0.35505(10) 0.41259(16) 0.0438(4) Uani 1 1 d . . . . .
N3 N 1.2664(2) 0.50226(13) 0.7339(2) 0.0563(5) Uani 1 1 d . . . . .
H3A H 1.345(3) 0.4703(15) 0.712(3) 0.072(8) Uiso 1 1 d . . . . .
H3B H 1.291(3) 0.5234(16) 0.813(3) 0.073(8) Uiso 1 1 d . . . . .
O1 O 0.51690(17) 0.39851(10) 0.66467(13) 0.0567(4) Uani 1 1 d . . . . .

loop_
_atom_site_aniso_label
_atom_site_aniso_U_11
_atom_site_aniso_U_22
_atom_site_aniso_U_33
_atom_site_aniso_U_23
_atom_site_aniso_U_13
_atom_site_aniso_U_12
C1 0.0426(10) 0.0389(9) 0.0407(10) 0.0036(8) 0.0011(8) 0.0004(8)
C2 0.0426(10) 0.0397(10) 0.0402(10) 0.0001(8) 0.0098(8) 0.0055(8)
C3 0.0471(10) 0.0358(9) 0.0334(9) -0.0035(7) 0.0076(8) 0.0011(8)
C4 0.0412(9) 0.0374(9) 0.0318(9) 0.0005(7) 0.0064(7) 0.0009(7)
C5 0.0485(11) 0.0514(11) 0.0409(10) -0.0109(8) 0.0113(8) 0.0040(9)
C6 0.0526(12) 0.0491(11) 0.0430(11) -0.0139(9) 0.0031(9) -0.0005(9)
C7 0.0444(10) 0.0403(10) 0.0332(9) -0.0007(7) 0.0101(8) 0.0013(8)
C8 0.0417(10) 0.0414(10) 0.0392(10) 0.0027(8) 0.0027(8) -0.0030(8)
C9 0.0426(10) 0.0416(10) 0.0345(9) -0.0082(7) 0.0006(7) -0.0044(8)
C10 0.0567(12) 0.0602(13) 0.0348(10) -0.0022(9) -0.0012(9) -0.0056(10)
C11 0.0830(18) 0.0835(17) 0.0349(11) -0.0073(11) 0.0102(11) -0.0225(14)
C12 0.0779(18) 0.102(2) 0.0583(16) -0.0316(15) 0.0294(14) -0.0210(16)
C13 0.0542(14) 0.0773(17) 0.0769(18) -0.0337(14) 0.0115(12) 0.0042(12)
C14 0.0509(11) 0.0454(11) 0.0494(12) -0.0159(9) -0.0007(9) 0.0007(9)
C15 0.0858(18) 0.0480(13) 0.0715(16) -0.0050(11) -0.0115(13) 0.0172(12)
C16 0.0472(12) 0.0691(14) 0.0579(13) -0.0031(11) 0.0004(10) -0.0121(10)
N1 0.0405(8) 0.0541(9) 0.0324(8) -0.0037(7) 0.0102(6) -0.0091(7)
N2 0.0407(8) 0.0518(9) 0.0392(9) 0.0003(7) 0.0068(7) -0.0087(7)
N3 0.0459(10) 0.0620(12) 0.0585(12) -0.0081(10) 0.0001(9) -0.0046(9)
O1 0.0492(8) 0.0864(11) 0.0376(8) -0.0062(7) 0.0161(6) -0.0061(7)

loop_
_atom_type_symbol
_atom_type_description
_atom_type_scat_dispersion_real
_atom_type_scat_dispersion_imag
_atom_type_scat_source
C C 0.0033 0.0016 'International Tables Vol C Tables 4.2.6.8 and 6.1.1.4'
H H 0.0000 0.0000 'International Tables Vol C Tables 4.2.6.8 and 6.1.1.4'
N N 0.0061 0.0033 'International Tables Vol C Tables 4.2.6.8 and 6.1.1.4'
O O 0.0106 0.0060 'International Tables Vol C Tables 4.2.6.8 and 6.1.1.4'

loop_
_geom_angle_atom_site_label_1
_geom_angle_atom_site_label_2
_geom_angle_atom_site_label_3
_geom_angle
_geom_angle_site_symmetry_1
_geom_angle_site_symmetry_3
C6 C1 C2 118.76(17) . .
N3 C1 C2 119.98(19) . .
N3 C1 C6 121.22(19) . .
C1 C2 H2 119.9 . .
C3 C2 C1 120.16(17) . .
C3 C2 H2 119.9 . .
C2 C3 H3 119.3 . .
C2 C3 C4 121.31(17) . .
C4 C3 H3 119.3 . .
C3 C4 C7 123.85(16) . .
C5 C4 C3 117.92(17) . .
C5 C4 C7 118.22(16) . .
C4 C5 H5 119.4 . .
C6 C5 C4 121.19(18) . .
C6 C5 H5 119.4 . .
C1 C6 H6 119.7 . .
C5 C6 C1 120.61(17) . .
C5 C6 H6 119.7 . .
N1 C7 C4 115.26(15) . .
O1 C7 C4 122.13(16) . .
O1 C7 N1 122.60(17) . .
C9 C8 C16 117.72(17) . .
N2 C8 C9 125.43(16) . .
N2 C8 C16 116.85(18) . .
C10 C9 C8 118.54(17) . .
C10 C9 C14 119.89(19) . .
C14 C9 C8 121.54(17) . .
C9 C10 H10 119.5 . .
C11 C10 C9 120.9(2) . .
C11 C10 H10 119.5 . .
C10 C11 H11 120.4 . .
C12 C11 C10 119.2(2) . .
C12 C11 H11 120.4 . .
C11 C12 H12 119.6 . .
C11 C12 C13 120.8(2) . .
C13 C12 H12 119.6 . .
C12 C13 H13 119.4 . .
C12 C13 C14 121.2(2) . .
C14 C13 H13 119.4 . .
C9 C14 C15 121.9(2) . .
C13 C14 C9 117.9(2) . .
C13 C14 C15 120.2(2) . .
C14 C15 H15A 109.5 . .
C14 C15 H15B 109.5 . .
C14 C15 H15C 109.5 . .
H15A C15 H15B 109.5 . .
H15A C15 H15C 109.5 . .
H15B C15 H15C 109.5 . .
C8 C16 H16A 109.5 . .
C8 C16 H16B 109.5 . .
C8 C16 H16C 109.5 . .
H16A C16 H16B 109.5 . .
H16A C16 H16C 109.5 . .
H16B C16 H16C 109.5 . .
C7 N1 H1 120.2 . .
C7 N1 N2 119.67(15) . .
N2 N1 H1 120.2 . .
C8 N2 N1 116.37(15) . .
C1 N3 H3A 114.9(16) . .
C1 N3 H3B 116.4(17) . .
H3A N3 H3B 114(2) . .

loop_
_geom_bond_atom_site_label_1
_geom_bond_atom_site_label_2
_geom_bond_distance
_geom_bond_site_symmetry_2
C1 C2 1.391(3) .
C1 C6 1.391(3) .
C1 N3 1.387(3) .
C2 H2 0.9300 .
C2 C3 1.377(3) .
C3 H3 0.9300 .
C3 C4 1.396(2) .
C4 C5 1.385(2) .
C4 C7 1.486(2) .
C5 H5 0.9300 .
C5 C6 1.375(3) .
C6 H6 0.9300 .
C7 N1 1.349(2) .
C7 O1 1.227(2) .
C8 C9 1.492(3) .
C8 C16 1.501(3) .
C8 N2 1.281(2) .
C9 C10 1.394(3) .
C9 C14 1.399(3) .
C10 H10 0.9300 .
C10 C11 1.378(3) .
C11 H11 0.9300 .
C11 C12 1.369(4) .
C12 H12 0.9300 .
C12 C13 1.376(4) .
C13 H13 0.9300 .
C13 C14 1.392(3) .
C14 C15 1.496(3) .
C15 H15A 0.9600 .
C15 H15B 0.9600 .
C15 H15C 0.9600 .
C16 H16A 0.9600 .
C16 H16B 0.9600 .
C16 H16C 0.9600 .
N1 H1 0.8600 .
N1 N2 1.384(2) .
N3 H3A 0.90(3) .
N3 H3B 0.88(3) .

loop_
_geom_torsion_atom_site_label_1
_geom_torsion_atom_site_label_2
_geom_torsion_atom_site_label_3
_geom_torsion_atom_site_label_4
_geom_torsion
_geom_torsion_site_symmetry_1
_geom_torsion_site_symmetry_2
_geom_torsion_site_symmetry_3
_geom_torsion_site_symmetry_4
C1 C2 C3 C4 -1.0(3) . . . .
C2 C1 C6 C5 -1.5(3) . . . .
C2 C3 C4 C5 -0.9(3) . . . .
C2 C3 C4 C7 -179.34(17) . . . .
C3 C4 C5 C6 1.7(3) . . . .
C3 C4 C7 N1 -27.9(3) . . . .
C3 C4 C7 O1 150.55(19) . . . .
C4 C5 C6 C1 -0.5(3) . . . .
C4 C7 N1 N2 175.84(15) . . . .
C5 C4 C7 N1 153.67(17) . . . .
C5 C4 C7 O1 -27.9(3) . . . .
C6 C1 C2 C3 2.2(3) . . . .
C7 C4 C5 C6 -179.81(18) . . . .
C7 N1 N2 C8 -172.67(17) . . . .
C8 C9 C10 C11 178.97(18) . . . .
C8 C9 C14 C13 -179.20(18) . . . .
C8 C9 C14 C15 3.2(3) . . . .
C9 C8 N2 N1 0.5(3) . . . .
C9 C10 C11 C12 0.7(3) . . . .
C10 C9 C14 C13 2.4(3) . . . .
C10 C9 C14 C15 -175.14(18) . . . .
C10 C11 C12 C13 1.3(4) . . . .
C11 C12 C13 C14 -1.4(4) . . . .
C12 C13 C14 C9 -0.5(3) . . . .
C12 C13 C14 C15 177.2(2) . . . .
C14 C9 C10 C11 -2.6(3) . . . .
C16 C8 C9 C10 63.9(2) . . . .
C16 C8 C9 C14 -114.5(2) . . . .
C16 C8 N2 N1 -178.62(17) . . . .
N2 C8 C9 C10 -115.2(2) . . . .
N2 C8 C9 C14 66.4(3) . . . .
N3 C1 C2 C3 -175.43(18) . . . .
N3 C1 C6 C5 176.13(19) . . . .
O1 C7 N1 N2 -2.6(3) . . . .
